data_1505932
loop_
_publ_author_name
'England, Dylan B.'
'Magolan, Jakob'
'Kerr, Michael A.'

_publ_section_title
;
 Synthesis of the western half of the lolicines and lolitrems.
;
_journal_issue 11
_journal_name_full 'Organic letters'
_journal_page_first 2209
_journal_page_last 2212
_journal_paper_doi 10.1021/ol060338j
_journal_volume 8
_journal_year 2006
_chemical_formula_sum 'C26 H29 N O4 S'
_chemical_formula_weight 451.56
_chemical_name_systematic
; 
 ? 
;
_space_group_IT_number 2
_symmetry_cell_setting triclinic
_symmetry_space_group_name_Hall '-P 1'
_symmetry_space_group_name_H-M 'P -1'
_atom_sites_solution_hydrogens geom
_atom_sites_solution_primary direct
_atom_sites_solution_secondary difmap
_audit_creation_method SHELXL-97
_cell_angle_alpha 82.275(3)
_cell_angle_beta 80.529(3)
_cell_angle_gamma 63.336(3)
_cell_formula_units_Z 2
_cell_length_a 10.8414(8)
_cell_length_b 10.9897(6)
_cell_length_c 11.1654(6)
_cell_measurement_reflns_used 3495
_cell_measurement_temperature 150(2)
_cell_measurement_theta_max 27.48
_cell_measurement_theta_min 1.70
_cell_volume 1169.84(13)
_computing_cell_refinement 'DENZO-SMN (Otwinowski & Minor, 1997)'
_computing_data_collection 'COLLECT (Nonius, 1997-2001)'
_computing_data_reduction DENZO-SMN
_computing_molecular_graphics 'SHELXTL/PC (Sheldrick, 2001)'
_computing_publication_material SHELXTL/PC
_computing_structure_refinement 'SHELXL-97 (Sheldrick, 1997)'
_computing_structure_solution 'SHELXS-97 (Sheldrick, 1997)'
_diffrn_ambient_temperature 150(2)
_diffrn_measured_fraction_theta_full 0.998
_diffrn_measured_fraction_theta_max 0.998
_diffrn_measurement_device_type 'Nonius Kappa-CCD'
_diffrn_measurement_method '\f scans, and \w scans with \k offsets'
_diffrn_radiation_monochromator graphite
_diffrn_radiation_source 'fine-focus sealed tube'
_diffrn_radiation_type MoK\a
_diffrn_radiation_wavelength 0.71073
_diffrn_reflns_av_R_equivalents 0.046
_diffrn_reflns_av_sigmaI/netI 0.0619
_diffrn_reflns_limit_h_max 12
_diffrn_reflns_limit_h_min -12
_diffrn_reflns_limit_k_max 13
_diffrn_reflns_limit_k_min -13
_diffrn_reflns_limit_l_max 13
_diffrn_reflns_limit_l_min -13
_diffrn_reflns_number 12151
_diffrn_reflns_theta_full 25.02
_diffrn_reflns_theta_max 25.02
_diffrn_reflns_theta_min 2.64
_diffrn_standards_number 0
_exptl_absorpt_coefficient_mu 0.171
_exptl_absorpt_correction_T_max 0.9626
_exptl_absorpt_correction_T_min 0.8935
_exptl_absorpt_correction_type multi-scan
_exptl_absorpt_process_details 'DENZO-SMN (Otwinowski & Minor, 1997)'
_exptl_crystal_colour colourless
_exptl_crystal_density_diffrn 1.282
_exptl_crystal_density_method 'not measured'
_exptl_crystal_description brick
_exptl_crystal_F_000 480
_exptl_crystal_size_max 0.68
_exptl_crystal_size_mid 0.38
_exptl_crystal_size_min 0.22
_refine_diff_density_max 0.478
_refine_diff_density_min -0.283
_refine_diff_density_rms 0.041
_refine_ls_extinction_method none
_refine_ls_goodness_of_fit_ref 1.049
_refine_ls_hydrogen_treatment constr
_refine_ls_matrix_type full
_refine_ls_number_parameters 296
_refine_ls_number_reflns 4117
_refine_ls_number_restraints 0
_refine_ls_restrained_S_all 1.049
_refine_ls_R_factor_all 0.0973
_refine_ls_R_factor_gt 0.0524
_refine_ls_shift/su_max 0.000
_refine_ls_shift/su_mean 0.000
_refine_ls_structure_factor_coef Fsqd
_refine_ls_weighting_details 'calc w=1/[\s^2^(Fo^2^)+(0.0709P)^2^+0.1261P] where P=(Fo^2^+2Fc^2^)/3'
_refine_ls_weighting_scheme calc
_refine_ls_wR_factor_gt 0.1292
_refine_ls_wR_factor_ref 0.1473
_reflns_number_gt 2569
_reflns_number_total 4117
_reflns_threshold_expression I>2\s(I)
_cod_data_source_file ol060338jsi20060406_082821.cif
_cod_data_source_block 06012
_cod_depositor_comments
;
The following automatic conversions were performed:

'_symmetry_cell_setting' value 'Triclinic' changed to 'triclinic'
according to /home/saulius/struct/CIF-dictionaries/cif_core.dic
dictionary named 'cif_core.dic' version 2.4.1 from 2010-06-29.

Automatic conversion script
Id: cif_fix_values 1715 2011-07-08 13:25:40Z adriana 
;
_cod_original_cell_volume 1169.84(12)
_cod_original_sg_symbol_H-M P-1
_cod_database_code 1505932

loop_
_symmetry_equiv_pos_as_xyz
'x, y, z'
'-x, -y, -z'

loop_
_atom_site_label
_atom_site_type_symbol
_atom_site_fract_x
_atom_site_fract_y
_atom_site_fract_z
_atom_site_U_iso_or_equiv
_atom_site_adp_type
_atom_site_occupancy
_atom_site_symmetry_multiplicity
_atom_site_calc_flag
_atom_site_refinement_flags
C1 C 0.9923(5) -0.2385(3) 0.4337(5) 0.1046(15) Uani 1 1 d .
H1A H 0.9689 -0.2578 0.5205 0.08(2) Uiso 0.50 1 calc PR
H1B H 1.0935 -0.2771 0.4143 0.041(14) Uiso 0.50 1 calc PR
H1C H 0.9550 -0.2797 0.3854 0.024(10) Uiso 0.50 1 calc PR
H1D H 1.0427 -0.2853 0.3596 0.24(7) Uiso 0.50 1 calc PR
H1E H 0.9181 -0.2659 0.4658 0.29(8) Uiso 0.50 1 calc PR
H1F H 1.0566 -0.2634 0.4947 0.13(3) Uiso 0.50 1 calc PR
C2 C 0.9302(3) -0.0870(3) 0.4045(3) 0.0693(9) Uani 1 1 d .
C3 C 0.9735(4) -0.0331(3) 0.2976(3) 0.0824(11) Uani 1 1 d .
H3A H 1.0450 -0.0932 0.2430 0.099 Uiso 1 1 calc R
C4 C 0.9177(3) 0.1046(3) 0.2662(3) 0.0713(9) Uani 1 1 d .
H4A H 0.9493 0.1390 0.1910 0.086 Uiso 1 1 calc R
C5 C 0.8151(3) 0.1918(3) 0.3458(2) 0.0494(7) Uani 1 1 d .
C6 C 0.7703(3) 0.1410(3) 0.4547(2) 0.0563(7) Uani 1 1 d .
H6A H 0.7001 0.2008 0.5104 0.068 Uiso 1 1 calc R
C7 C 0.8287(3) 0.0024(3) 0.4818(3) 0.0667(8) Uani 1 1 d .
H7A H 0.7973 -0.0326 0.5568 0.080 Uiso 1 1 calc R
S8 S 0.74238(8) 0.36733(7) 0.30884(6) 0.0576(3) Uani 1 1 d .
O9 O 0.8343(2) 0.3975(2) 0.21703(18) 0.0734(6) Uani 1 1 d .
O10 O 0.6907(2) 0.43887(18) 0.41674(17) 0.0723(6) Uani 1 1 d .
N11 N 0.6010(2) 0.4018(2) 0.24410(18) 0.0525(6) Uani 1 1 d .
C12 C 0.6027(3) 0.3571(2) 0.1313(2) 0.0455(6) Uani 1 1 d .
C13 C 0.7038(3) 0.3271(3) 0.0319(2) 0.0512(7) Uani 1 1 d .
H13A H 0.7879 0.3339 0.0330 0.061 Uiso 1 1 calc R
C14 C 0.6770(3) 0.2872(2) -0.0676(2) 0.0508(7) Uani 1 1 d .
H14A H 0.7446 0.2653 -0.1372 0.061 Uiso 1 1 calc R
C15 C 0.5531(3) 0.2775(2) -0.0705(2) 0.0452(6) Uani 1 1 d .
C16 C 0.5380(3) 0.2286(3) -0.1835(2) 0.0563(7) Uani 1 1 d .
O17 O 0.6318(2) 0.1926(2) -0.26655(17) 0.0833(7) Uani 1 1 d .
C18 C 0.3985(3) 0.2349(3) -0.1886(2) 0.0628(8) Uani 1 1 d .
H18A H 0.3383 0.3316 -0.2153 0.075 Uiso 1 1 calc R
C19 C 0.3795(3) 0.1467(3) -0.2723(2) 0.0567(7) Uani 1 1 d .
C20 C 0.4852(4) -0.0005(3) -0.2719(3) 0.0943(12) Uani 1 1 d .
H20A H 0.4635 -0.0480 -0.3277 0.141 Uiso 1 1 calc R
H20B H 0.4829 -0.0439 -0.1895 0.141 Uiso 1 1 calc R
H20C H 0.5781 -0.0055 -0.2984 0.141 Uiso 1 1 calc R
C21 C 0.3669(4) 0.2107(3) -0.4017(3) 0.0815(10) Uani 1 1 d .
H21A H 0.2983 0.3065 -0.4004 0.122 Uiso 1 1 calc R
H21B H 0.3370 0.1615 -0.4486 0.122 Uiso 1 1 calc R
H21C H 0.4573 0.2053 -0.4395 0.122 Uiso 1 1 calc R
O22 O 0.2451(2) 0.1544(2) -0.22233(16) 0.0666(6) Uani 1 1 d .
C23 C 0.2065(3) 0.1937(3) -0.0983(2) 0.0592(8) Uani 1 1 d .
C24 C 0.1856(4) 0.0804(4) -0.0187(3) 0.0877(10) Uani 1 1 d .
H24A H 0.1040 0.0743 -0.0388 0.131 Uiso 1 1 calc R
H24B H 0.1713 0.0996 0.0670 0.131 Uiso 1 1 calc R
H24C H 0.2679 -0.0064 -0.0326 0.131 Uiso 1 1 calc R
C25 C 0.0727(3) 0.3243(3) -0.0957(3) 0.0807(10) Uani 1 1 d .
H25A H 0.0890 0.3966 -0.1469 0.121 Uiso 1 1 calc R
H25B H 0.0411 0.3515 -0.0118 0.121 Uiso 1 1 calc R
H25C H 0.0015 0.3093 -0.1266 0.121 Uiso 1 1 calc R
C26 C 0.3319(3) 0.2086(3) -0.0693(2) 0.0608(8) Uani 1 1 d .
H26A H 0.3974 0.1153 -0.0392 0.073 Uiso 1 1 calc R
C27 C 0.3156(3) 0.3018(3) 0.0248(2) 0.0535(7) Uani 1 1 d .
H27A H 0.2864 0.2675 0.1057 0.064 Uiso 1 1 calc R
H27B H 0.2422 0.3940 0.0059 0.064 Uiso 1 1 calc R
C28 C 0.4496(3) 0.3105(2) 0.0286(2) 0.0425(6) Uani 1 1 d .
C29 C 0.4760(3) 0.3514(2) 0.1319(2) 0.0450(6) Uani 1 1 d .
C30 C 0.3961(3) 0.3921(2) 0.2501(2) 0.0497(7) Uani 1 1 d .
C31 C 0.2533(3) 0.4068(3) 0.2971(3) 0.0695(9) Uani 1 1 d .
H31A H 0.2297 0.4345 0.3809 0.104 Uiso 1 1 calc R
H31B H 0.2501 0.3194 0.2956 0.104 Uiso 1 1 calc R
H31C H 0.1864 0.4763 0.2457 0.104 Uiso 1 1 calc R
C32 C 0.4747(3) 0.4187(3) 0.3133(2) 0.0560(8) Uani 1 1 d .
H32A H 0.4484 0.4456 0.3945 0.067 Uiso 1 1 calc R

loop_
_atom_site_aniso_label
_atom_site_aniso_U_11
_atom_site_aniso_U_22
_atom_site_aniso_U_33
_atom_site_aniso_U_23
_atom_site_aniso_U_13
_atom_site_aniso_U_12
C1 0.108(4) 0.058(2) 0.154(5) -0.002(3) -0.075(3) -0.023(2)
C2 0.068(2) 0.059(2) 0.086(2) -0.0092(18) -0.0328(19) -0.0228(17)
C3 0.073(2) 0.072(2) 0.082(3) -0.031(2) -0.007(2) -0.0067(18)
C4 0.072(2) 0.075(2) 0.0527(17) -0.0120(15) 0.0056(16) -0.0206(17)
C5 0.0500(17) 0.0545(16) 0.0457(15) -0.0119(12) -0.0077(13) -0.0216(13)
C6 0.0571(19) 0.0627(19) 0.0486(16) -0.0093(13) 0.0017(14) -0.0267(15)
C7 0.070(2) 0.069(2) 0.069(2) 0.0096(16) -0.0165(17) -0.0385(17)
S8 0.0713(6) 0.0566(4) 0.0522(5) -0.0082(3) -0.0135(4) -0.0310(4)
O9 0.0887(16) 0.0855(14) 0.0678(13) 0.0029(11) -0.0090(12) -0.0596(13)
O10 0.0944(16) 0.0623(12) 0.0613(12) -0.0252(10) -0.0203(11) -0.0259(11)
N11 0.0621(16) 0.0546(13) 0.0408(12) -0.0094(10) -0.0062(11) -0.0238(11)
C12 0.0530(18) 0.0415(14) 0.0396(14) -0.0033(11) -0.0052(13) -0.0185(12)
C13 0.0507(17) 0.0580(16) 0.0472(16) -0.0058(12) -0.0034(13) -0.0260(13)
C14 0.0504(18) 0.0574(16) 0.0408(15) -0.0081(12) 0.0043(13) -0.0223(13)
C15 0.0468(16) 0.0490(15) 0.0356(14) -0.0046(11) -0.0025(12) -0.0175(12)
C16 0.0545(19) 0.0704(18) 0.0427(16) -0.0129(13) 0.0015(14) -0.0263(15)
O17 0.0671(15) 0.141(2) 0.0498(12) -0.0426(12) 0.0181(11) -0.0515(14)
C18 0.058(2) 0.084(2) 0.0527(17) -0.0171(15) -0.0014(14) -0.0354(16)
C19 0.063(2) 0.0652(18) 0.0480(16) -0.0135(13) -0.0020(14) -0.0324(15)
C20 0.111(3) 0.068(2) 0.082(2) -0.0170(18) 0.002(2) -0.022(2)
C21 0.102(3) 0.098(2) 0.0556(19) -0.0054(17) -0.0065(19) -0.055(2)
O22 0.0720(15) 0.0876(14) 0.0569(12) -0.0139(10) -0.0035(11) -0.0485(12)
C23 0.061(2) 0.0696(19) 0.0555(17) -0.0085(14) -0.0059(14) -0.0347(16)
C24 0.094(3) 0.099(3) 0.082(2) 0.0115(19) -0.004(2) -0.060(2)
C25 0.058(2) 0.080(2) 0.104(3) -0.0155(19) -0.0076(19) -0.0282(17)
C26 0.061(2) 0.0782(19) 0.0487(17) -0.0128(14) 0.0019(14) -0.0354(16)
C27 0.0476(17) 0.0618(17) 0.0444(15) -0.0086(13) -0.0007(13) -0.0183(14)
C28 0.0409(15) 0.0432(13) 0.0365(14) -0.0040(11) -0.0032(12) -0.0124(11)
C29 0.0476(17) 0.0412(14) 0.0370(14) -0.0050(11) -0.0008(12) -0.0121(12)
C30 0.0520(18) 0.0449(14) 0.0382(14) -0.0044(11) -0.0024(13) -0.0093(13)
C31 0.055(2) 0.087(2) 0.0478(17) -0.0188(15) 0.0054(14) -0.0153(16)
C32 0.064(2) 0.0530(16) 0.0380(15) -0.0102(12) -0.0024(14) -0.0135(14)

loop_
_atom_type_symbol
_atom_type_description
_atom_type_scat_dispersion_real
_atom_type_scat_dispersion_imag
_atom_type_scat_source
C C 0.0033 0.0016 'International Tables Vol C Tables 4.2.6.8 and 6.1.1.4'
H H 0.0000 0.0000 'International Tables Vol C Tables 4.2.6.8 and 6.1.1.4'
N N 0.0061 0.0033 'International Tables Vol C Tables 4.2.6.8 and 6.1.1.4'
O O 0.0106 0.0060 'International Tables Vol C Tables 4.2.6.8 and 6.1.1.4'
S S 0.1246 0.1234 'International Tables Vol C Tables 4.2.6.8 and 6.1.1.4'

loop_
_geom_angle_atom_site_label_1
_geom_angle_atom_site_label_2
_geom_angle_atom_site_label_3
_geom_angle
C2 C1 H1A 109.5
C2 C1 H1B 109.5
H1A C1 H1B 109.5
C2 C1 H1C 109.5
H1A C1 H1C 109.5
H1B C1 H1C 109.5
C2 C1 H1D 109.5
H1A C1 H1D 141.1
H1B C1 H1D 56.3
H1C C1 H1D 56.3
C2 C1 H1E 109.5
H1A C1 H1E 56.3
H1B C1 H1E 141.1
H1C C1 H1E 56.3
H1D C1 H1E 109.5
C2 C1 H1F 109.5
H1A C1 H1F 56.3
H1B C1 H1F 56.3
H1C C1 H1F 141.1
H1D C1 H1F 109.5
H1E C1 H1F 109.5
C7 C2 C3 117.3(3)
C7 C2 C1 122.1(4)
C3 C2 C1 120.6(4)
C2 C3 C4 122.5(3)
C2 C3 H3A 118.7
C4 C3 H3A 118.7
C3 C4 C5 118.8(3)
C3 C4 H4A 120.6
C5 C4 H4A 120.6
C4 C5 C6 120.2(3)
C4 C5 S8 119.9(2)
C6 C5 S8 119.9(2)
C7 C6 C5 118.9(3)
C7 C6 H6A 120.5
C5 C6 H6A 120.5
C2 C7 C6 122.3(3)
C2 C7 H7A 118.8
C6 C7 H7A 118.8
O10 S8 O9 120.54(13)
O10 S8 N11 104.71(12)
O9 S8 N11 106.24(12)
O10 S8 C5 110.02(12)
O9 S8 C5 108.90(13)
N11 S8 C5 105.25(11)
C32 N11 C12 107.2(2)
C32 N11 S8 121.95(18)
C12 N11 S8 124.69(18)
C13 C12 C29 123.1(2)
C13 C12 N11 129.3(3)
C29 C12 N11 107.5(2)
C14 C13 C12 116.8(3)
C14 C13 H13A 121.6
C12 C13 H13A 121.6
C13 C14 C15 122.1(2)
C13 C14 H14A 118.9
C15 C14 H14A 118.9
C28 C15 C14 121.2(2)
C28 C15 C16 121.8(2)
C14 C15 C16 117.0(2)
O17 C16 C18 123.3(2)
O17 C16 C15 121.4(3)
C18 C16 C15 115.2(2)
C26 C18 C16 113.1(2)
C26 C18 C19 104.1(2)
C16 C18 C19 121.2(2)
C26 C18 H18A 105.8
C16 C18 H18A 105.8
C19 C18 H18A 105.8
O22 C19 C20 109.4(3)
O22 C19 C21 107.1(2)
C20 C19 C21 110.4(2)
O22 C19 C18 101.7(2)
C20 C19 C18 115.9(3)
C21 C19 C18 111.7(2)
C19 C20 H20A 109.5
C19 C20 H20B 109.5
H20A C20 H20B 109.5
C19 C20 H20C 109.5
H20A C20 H20C 109.5
H20B C20 H20C 109.5
C19 C21 H21A 109.5
C19 C21 H21B 109.5
H21A C21 H21B 109.5
C19 C21 H21C 109.5
H21A C21 H21C 109.5
H21B C21 H21C 109.5
C19 O22 C23 112.53(19)
O22 C23 C24 108.2(2)
O22 C23 C25 107.4(2)
C24 C23 C25 110.9(3)
O22 C23 C26 103.6(2)
C24 C23 C26 111.5(3)
C25 C23 C26 114.7(2)
C23 C24 H24A 109.5
C23 C24 H24B 109.5
H24A C24 H24B 109.5
C23 C24 H24C 109.5
H24A C24 H24C 109.5
H24B C24 H24C 109.5
C23 C25 H25A 109.5
C23 C25 H25B 109.5
H25A C25 H25B 109.5
C23 C25 H25C 109.5
H25A C25 H25C 109.5
H25B C25 H25C 109.5
C18 C26 C27 114.2(2)
C18 C26 C23 104.2(2)
C27 C26 C23 120.7(2)
C18 C26 H26A 105.5
C27 C26 H26A 105.5
C23 C26 H26A 105.5
C26 C27 C28 111.2(2)
C26 C27 H27A 109.4
C28 C27 H27A 109.4
C26 C27 H27B 109.4
C28 C27 H27B 109.4
H27A C27 H27B 108.0
C15 C28 C29 117.3(2)
C15 C28 C27 121.1(2)
C29 C28 C27 121.6(2)
C12 C29 C28 119.4(2)
C12 C29 C30 107.4(2)
C28 C29 C30 133.2(3)
C32 C30 C29 106.7(3)
C32 C30 C31 123.9(2)
C29 C30 C31 129.4(2)
C30 C31 H31A 109.5
C30 C31 H31B 109.5
H31A C31 H31B 109.5
C30 C31 H31C 109.5
H31A C31 H31C 109.5
H31B C31 H31C 109.5
C30 C32 N11 111.2(2)
C30 C32 H32A 124.4
N11 C32 H32A 124.4

loop_
_geom_bond_atom_site_label_1
_geom_bond_atom_site_label_2
_geom_bond_distance
C1 C2 1.501(4)
C1 H1A 0.9800
C1 H1B 0.9800
C1 H1C 0.9800
C1 H1D 0.9800
C1 H1E 0.9800
C1 H1F 0.9800
C2 C7 1.366(4)
C2 C3 1.368(5)
C3 C4 1.372(4)
C3 H3A 0.9500
C4 C5 1.375(4)
C4 H4A 0.9500
C5 C6 1.376(4)
C5 S8 1.744(3)
C6 C7 1.373(4)
C6 H6A 0.9500
C7 H7A 0.9500
S8 O10 1.4215(18)
S8 O9 1.422(2)
S8 N11 1.669(2)
N11 C32 1.403(3)
N11 C12 1.407(3)
C12 C13 1.384(3)
C12 C29 1.401(4)
C13 C14 1.365(3)
C13 H13A 0.9500
C14 C15 1.400(4)
C14 H14A 0.9500
C15 C28 1.397(3)
C15 C16 1.496(3)
C16 O17 1.215(3)
C16 C18 1.492(4)
C18 C26 1.465(4)
C18 C19 1.530(4)
C18 H18A 1.0000
C19 O22 1.441(3)
C19 C20 1.506(4)
C19 C21 1.519(4)
C20 H20A 0.9800
C20 H20B 0.9800
C20 H20C 0.9800
C21 H21A 0.9800
C21 H21B 0.9800
C21 H21C 0.9800
O22 C23 1.445(3)
C23 C24 1.511(4)
C23 C25 1.514(4)
C23 C26 1.530(4)
C24 H24A 0.9800
C24 H24B 0.9800
C24 H24C 0.9800
C25 H25A 0.9800
C25 H25B 0.9800
C25 H25C 0.9800
C26 C27 1.500(3)
C26 H26A 1.0000
C27 C28 1.506(4)
C27 H27A 0.9900
C27 H27B 0.9900
C28 C29 1.407(3)
C29 C30 1.458(3)
C30 C32 1.336(4)
C30 C31 1.493(4)
C31 H31A 0.9800
C31 H31B 0.9800
C31 H31C 0.9800
C32 H32A 0.9500

loop_
_geom_torsion_atom_site_label_1
_geom_torsion_atom_site_label_2
_geom_torsion_atom_site_label_3
_geom_torsion_atom_site_label_4
_geom_torsion
C7 C2 C3 C4 -0.9(5)
C1 C2 C3 C4 178.7(3)
C2 C3 C4 C5 0.6(5)
C3 C4 C5 C6 0.2(4)
C3 C4 C5 S8 179.8(2)
C4 C5 C6 C7 -0.6(4)
S8 C5 C6 C7 179.8(2)
C3 C2 C7 C6 0.5(5)
C1 C2 C7 C6 -179.1(3)
C5 C6 C7 C2 0.3(4)
C4 C5 S8 O10 -153.6(2)
C6 C5 S8 O10 26.0(3)
C4 C5 S8 O9 -19.4(3)
C6 C5 S8 O9 160.1(2)
C4 C5 S8 N11 94.1(2)
C6 C5 S8 N11 -86.3(2)
O10 S8 N11 C32 -34.3(2)
O9 S8 N11 C32 -162.90(19)
C5 S8 N11 C32 81.7(2)
O10 S8 N11 C12 176.9(2)
O9 S8 N11 C12 48.3(2)
C5 S8 N11 C12 -67.1(2)
C32 N11 C12 C13 179.5(2)
S8 N11 C12 C13 -27.9(4)
C32 N11 C12 C29 1.8(3)
S8 N11 C12 C29 154.36(18)
C29 C12 C13 C14 -1.7(4)
N11 C12 C13 C14 -179.1(2)
C12 C13 C14 C15 0.4(4)
C13 C14 C15 C28 1.0(4)
C13 C14 C15 C16 -178.2(2)
C28 C15 C16 O17 -175.7(3)
C14 C15 C16 O17 3.5(4)
C28 C15 C16 C18 7.5(4)
C14 C15 C16 C18 -173.3(2)
O17 C16 C18 C26 149.2(3)
C15 C16 C18 C26 -34.0(4)
O17 C16 C18 C19 24.6(4)
C15 C16 C18 C19 -158.6(2)
C26 C18 C19 O22 35.0(3)
C16 C18 C19 O22 163.7(3)
C26 C18 C19 C20 -83.5(3)
C16 C18 C19 C20 45.2(4)
C26 C18 C19 C21 148.8(3)
C16 C18 C19 C21 -82.5(4)
C20 C19 O22 C23 102.5(3)
C21 C19 O22 C23 -137.8(2)
C18 C19 O22 C23 -20.5(3)
C19 O22 C23 C24 -119.8(3)
C19 O22 C23 C25 120.5(3)
C19 O22 C23 C26 -1.3(3)
C16 C18 C26 C27 56.3(3)
C19 C18 C26 C27 -170.2(2)
C16 C18 C26 C23 -169.9(2)
C19 C18 C26 C23 -36.4(3)
O22 C23 C26 C18 23.8(3)
C24 C23 C26 C18 140.0(3)
C25 C23 C26 C18 -92.9(3)
O22 C23 C26 C27 153.7(2)
C24 C23 C26 C27 -90.0(3)
C25 C23 C26 C27 37.0(4)
C18 C26 C27 C28 -48.8(3)
C23 C26 C27 C28 -174.2(2)
C14 C15 C28 C29 -1.1(3)
C16 C15 C28 C29 178.1(2)
C14 C15 C28 C27 179.2(2)
C16 C15 C28 C27 -1.6(4)
C26 C27 C28 C15 21.4(3)
C26 C27 C28 C29 -158.3(2)
C13 C12 C29 C28 1.5(4)
N11 C12 C29 C28 179.4(2)
C13 C12 C29 C30 -178.8(2)
N11 C12 C29 C30 -0.9(3)
C15 C28 C29 C12 -0.1(3)
C27 C28 C29 C12 179.6(2)
C15 C28 C29 C30 -179.6(2)
C27 C28 C29 C30 0.0(4)
C12 C29 C30 C32 -0.3(3)
C28 C29 C30 C32 179.3(3)
C12 C29 C30 C31 178.3(3)
C28 C29 C30 C31 -2.1(4)
C29 C30 C32 N11 1.5(3)
C31 C30 C32 N11 -177.3(2)
C12 N11 C32 C30 -2.1(3)
S8 N11 C32 C30 -155.55(18)
